data_7006652
loop_
_publ_author_name
'Seitz, Markus'
'Capacchione, Carmine'
'Bellemin-Laponnaz, St\'ephane'
'Wadepohl, Hubert'
'Ward, Benjamin D.'
'Gade, Lutz H.'

_publ_section_title
;
 Bisoxazolines with one and two sidearms: stereodirecting ligands for
 copper-catalysed asymmetric allylic oxidations of alkenes.
;
_journal_issue 1
_journal_name_full 'Dalton transactions (Cambridge, England : 2003)'
_journal_page_first 193
_journal_page_last 202
_journal_paper_doi 10.1039/b512570g
_journal_year 2006
_chemical_absolute_configuration ad
_chemical_formula_sum 'C24 H37 Cu N3 O7'
_chemical_formula_weight 543.11
_space_group_IT_number 19
_symmetry_cell_setting orthorhombic
_symmetry_Int_Tables_number 19
_symmetry_space_group_name_Hall 'P 2ac 2ab'
_symmetry_space_group_name_H-M 'P 21 21 21'
_atom_sites_solution_hydrogens geom
_atom_sites_solution_primary direct
_atom_sites_solution_secondary difmap
_audit_creation_method SHELXL-97
_cell_angle_alpha 90.00
_cell_angle_beta 90.00
_cell_angle_gamma 90.00
_cell_formula_units_Z 4
_cell_length_a 9.3854(12)
_cell_length_b 14.6399(18)
_cell_length_c 19.322(2)
_cell_measurement_temperature 100(2)
_cell_volume 2654.9(5)
_computing_cell_refinement 'Bruker SAINT'
_computing_data_collection 'Bruker SMART'
_computing_data_reduction 'Bruker SAINT'
_computing_molecular_graphics 'PLATON (Spek, 1980-2005)'
_computing_publication_material 'SHELXL-97 (Sheldrick, 1997)'
_computing_structure_refinement 'SHELXL-97 (Sheldrick, 1997)'
_computing_structure_solution 'SHELXS-97 (Sheldrick, 1997)'
_diffrn_ambient_temperature 100(2)
_diffrn_measured_fraction_theta_full 1.000
_diffrn_measured_fraction_theta_max 1.000
_diffrn_measurement_device_type 'CCD area detector'
_diffrn_measurement_method omega-scans
_diffrn_radiation_monochromator graphite
_diffrn_radiation_probe x-ray
_diffrn_radiation_type MoK\a
_diffrn_radiation_wavelength 0.71073
_diffrn_reflns_av_R_equivalents 0.1370
_diffrn_reflns_av_sigmaI/netI 0.0921
_diffrn_reflns_limit_h_max 0
_diffrn_reflns_limit_h_min -11
_diffrn_reflns_limit_k_max 17
_diffrn_reflns_limit_k_min 0
_diffrn_reflns_limit_l_max 22
_diffrn_reflns_limit_l_min -23
_diffrn_reflns_number 29150
_diffrn_reflns_theta_full 25.03
_diffrn_reflns_theta_max 25.03
_diffrn_reflns_theta_min 1.75
_diffrn_source 'fine-focus sealed tube'
_exptl_absorpt_coefficient_mu 0.869
_exptl_absorpt_correction_T_max 0.9828
_exptl_absorpt_correction_T_min 0.8319
_exptl_absorpt_correction_type multi-scan
_exptl_absorpt_process_details SADABS
_exptl_crystal_colour 'pale blue'
_exptl_crystal_density_diffrn 1.359
_exptl_crystal_density_method 'not measured'
_exptl_crystal_description plate
_exptl_crystal_F_000 1148
_exptl_crystal_size_max 0.22
_exptl_crystal_size_mid 0.06
_exptl_crystal_size_min 0.02
_refine_diff_density_max 0.916
_refine_diff_density_min -0.746
_refine_diff_density_rms 0.112
_refine_ls_abs_structure_details 'Flack H D (1983), Acta Cryst. A39, 876-881'
_refine_ls_abs_structure_Flack 0.07(3)
_refine_ls_extinction_method none
_refine_ls_goodness_of_fit_ref 1.072
_refine_ls_matrix_type full
_refine_ls_number_parameters 323
_refine_ls_number_reflns 4693
_refine_ls_number_restraints 0
_refine_ls_restrained_S_all 1.072
_refine_ls_R_factor_all 0.0921
_refine_ls_R_factor_gt 0.0742
_refine_ls_shift/su_max 0.001
_refine_ls_shift/su_mean 0.000
_refine_ls_structure_factor_coef Fsqd
_refine_ls_weighting_details 'calc w=1/[\s^2^(Fo^2^)+(0.1114P)^2^+4.9482P] where P=(Fo^2^+2Fc^2^)/3'
_refine_ls_weighting_scheme calc
_refine_ls_wR_factor_gt 0.1926
_refine_ls_wR_factor_ref 0.2045
_reflns_number_gt 3740
_reflns_number_total 4693
_reflns_threshold_expression >2sigma(I)
_cod_data_source_file b512570g.txt
_cod_data_source_block ga_ms5aa
_cod_original_cell_volume 2654.9(6)
_cod_database_code 7006652

loop_
_symmetry_equiv_pos_as_xyz
'x, y, z'
'-x+1/2, -y, z+1/2'
'x+1/2, -y+1/2, -z'
'-x, y+1/2, -z+1/2'

loop_
_atom_site_label
_atom_site_type_symbol
_atom_site_fract_x
_atom_site_fract_y
_atom_site_fract_z
_atom_site_U_iso_or_equiv
_atom_site_adp_type
_atom_site_occupancy
_atom_site_symmetry_multiplicity
_atom_site_calc_flag
_atom_site_refinement_flags
_atom_site_disorder_assembly
_atom_site_disorder_group
C1 C 0.9756(9) 1.0854(5) 0.8621(4) 0.0302(19) Uani 1 1 d . . .
C2 C 0.8279(9) 1.1667(5) 0.7913(4) 0.0230(17) Uani 1 1 d . . .
H2A H 0.8546 1.2101 0.7542 0.028 Uiso 1 1 calc R . .
H2B H 0.7300 1.1807 0.8071 0.028 Uiso 1 1 calc R . .
C3 C 0.8391(8) 1.0685(5) 0.7662(4) 0.0185(16) Uani 1 1 d . . .
H3 H 0.8915 1.0674 0.7211 0.022 Uiso 1 1 calc R . .
C4 C 0.6947(8) 1.0170(5) 0.7577(5) 0.0280(19) Uani 1 1 d . . .
H4 H 0.7172 0.9523 0.7453 0.034 Uiso 1 1 calc R . .
C5 C 0.6082(9) 1.0152(6) 0.8237(6) 0.048(3) Uani 1 1 d . . .
H5A H 0.5917 1.0778 0.8396 0.072 Uiso 1 1 calc R . .
H5B H 0.6603 0.9812 0.8593 0.072 Uiso 1 1 calc R . .
H5C H 0.5165 0.9853 0.8149 0.072 Uiso 1 1 calc R . .
C6 C 0.6130(10) 1.0577(6) 0.6983(6) 0.047(3) Uani 1 1 d . . .
H6A H 0.5197 1.0280 0.6948 0.071 Uiso 1 1 calc R . .
H6B H 0.6661 1.0484 0.6553 0.071 Uiso 1 1 calc R . .
H6C H 0.5999 1.1233 0.7062 0.071 Uiso 1 1 calc R . .
C7 C 1.0780(9) 0.9791(6) 0.9498(4) 0.0297(19) Uani 1 1 d . . .
C8 C 1.1163(8) 0.8768(5) 1.0322(4) 0.0247(17) Uani 1 1 d . . .
H8A H 1.0367 0.8667 1.0650 0.030 Uiso 1 1 calc R . .
H8B H 1.2056 0.8541 1.0533 0.030 Uiso 1 1 calc R . .
C9 C 1.0875(8) 0.8301(5) 0.9630(4) 0.0192(15) Uani 1 1 d . . .
H9 H 1.0040 0.7883 0.9685 0.023 Uiso 1 1 calc R . .
C10 C 1.2120(8) 0.7754(6) 0.9333(4) 0.0284(19) Uani 1 1 d . . .
H10 H 1.1851 0.7576 0.8851 0.034 Uiso 1 1 calc R . .
C11 C 1.3494(9) 0.8287(7) 0.9285(5) 0.037(2) Uani 1 1 d . . .
H11A H 1.3341 0.8839 0.9008 0.055 Uiso 1 1 calc R . .
H11B H 1.4227 0.7908 0.9066 0.055 Uiso 1 1 calc R . .
H11C H 1.3807 0.8460 0.9751 0.055 Uiso 1 1 calc R . .
C12 C 1.2262(9) 0.6864(6) 0.9753(5) 0.040(2) Uani 1 1 d . . .
H12A H 1.3057 0.6502 0.9571 0.059 Uiso 1 1 calc R . .
H12B H 1.1378 0.6511 0.9715 0.059 Uiso 1 1 calc R . .
H12C H 1.2440 0.7012 1.0240 0.059 Uiso 1 1 calc R . .
C13 C 1.0824(9) 1.0765(5) 0.9193(5) 0.031(2) Uani 1 1 d . . .
C14 C 1.0537(11) 1.1462(6) 0.9766(5) 0.040(2) Uani 1 1 d . . .
H14A H 1.1335 1.1443 1.0101 0.048 Uiso 1 1 calc R . .
H14B H 1.0519 1.2081 0.9560 0.048 Uiso 1 1 calc R . .
C15 C 0.9195(11) 1.1313(6) 1.0143(5) 0.037(2) Uani 1 1 d . . .
C16 C 0.8939(12) 1.1688(7) 1.0809(5) 0.046(2) Uani 1 1 d . . .
H16 H 0.9645 1.2058 1.1022 0.055 Uiso 1 1 calc R . .
C17 C 0.7694(13) 1.1522(7) 1.1143(5) 0.048(3) Uani 1 1 d . . .
H17 H 0.7534 1.1754 1.1596 0.057 Uiso 1 1 calc R . .
C18 C 0.6643(13) 1.0997(8) 1.0806(6) 0.060(3) Uani 1 1 d . . .
H18 H 0.5751 1.0876 1.1020 0.072 Uiso 1 1 calc R . .
C19 C 0.6954(11) 1.0661(7) 1.0146(5) 0.044(2) Uani 1 1 d . . .
H19 H 0.6244 1.0315 0.9914 0.053 Uiso 1 1 calc R . .
C20 C 1.2326(9) 1.0911(7) 0.8883(5) 0.039(2) Uani 1 1 d . . .
H20A H 1.2528 1.0427 0.8547 0.059 Uiso 1 1 calc R . .
H20B H 1.3036 1.0891 0.9255 0.059 Uiso 1 1 calc R . .
H20C H 1.2365 1.1506 0.8652 0.059 Uiso 1 1 calc R . .
C21 C 0.8368(7) 0.7451(5) 0.8138(4) 0.0222(16) Uani 1 1 d . . .
C22 C 0.8019(9) 0.6437(5) 0.8028(4) 0.029(2) Uani 1 1 d . . .
H22A H 0.6983 0.6356 0.8006 0.043 Uiso 1 1 calc R . .
H22B H 0.8402 0.6079 0.8414 0.043 Uiso 1 1 calc R . .
H22C H 0.8448 0.6227 0.7594 0.043 Uiso 1 1 calc R . .
C23 C 1.1574(8) 0.8991(6) 0.7154(4) 0.0229(16) Uani 1 1 d . . .
C24 C 1.2194(8) 0.8953(7) 0.6432(4) 0.0326(19) Uani 1 1 d . . .
H24A H 1.3203 0.8785 0.6458 0.049 Uiso 1 1 calc R . .
H24B H 1.2102 0.9553 0.6212 0.049 Uiso 1 1 calc R . .
H24C H 1.1679 0.8497 0.6157 0.049 Uiso 1 1 calc R . .
Cu1 Cu 0.98676(8) 0.89665(6) 0.81991(4) 0.0189(2) Uani 1 1 d . . .
N1 N 0.9289(7) 1.0244(4) 0.8207(4) 0.0229(13) Uani 1 1 d . . .
N2 N 1.0459(6) 0.9065(4) 0.9176(3) 0.0217(14) Uani 1 1 d . . .
N3 N 0.8179(9) 1.0797(5) 0.9827(4) 0.0397(19) Uani 1 1 d . . .
O1 O 0.9306(7) 1.1711(4) 0.8497(3) 0.0353(14) Uani 1 1 d . . .
O2 O 1.1282(7) 0.9713(4) 1.0142(3) 0.0366(15) Uani 1 1 d . . .
O3 O 0.7415(6) 0.8024(4) 0.8128(4) 0.0406(15) Uani 1 1 d . . .
O4 O 0.9670(5) 0.7640(3) 0.8232(3) 0.0247(11) Uani 1 1 d . . .
O5 O 1.0201(5) 0.8979(4) 0.7188(2) 0.0268(11) Uani 1 1 d . . .
O6 O 1.2346(5) 0.9005(4) 0.7671(3) 0.0279(12) Uani 1 1 d . . .
O7 O 0.4753(6) 0.7848(4) 0.7438(3) 0.0383(14) Uani 1 1 d . . .

loop_
_atom_site_aniso_label
_atom_site_aniso_U_11
_atom_site_aniso_U_22
_atom_site_aniso_U_33
_atom_site_aniso_U_23
_atom_site_aniso_U_13
_atom_site_aniso_U_12
C1 0.034(4) 0.025(4) 0.032(4) 0.000(3) 0.012(4) 0.010(4)
C2 0.028(4) 0.015(4) 0.026(4) 0.002(3) -0.001(3) -0.001(3)
C3 0.019(4) 0.017(4) 0.019(4) 0.005(3) -0.001(3) -0.003(3)
C4 0.023(4) 0.014(4) 0.047(5) -0.002(4) -0.006(4) -0.003(3)
C5 0.028(4) 0.033(5) 0.083(8) -0.011(6) 0.018(6) -0.005(4)
C6 0.039(5) 0.028(5) 0.075(8) -0.009(5) -0.039(5) 0.002(4)
C7 0.030(5) 0.030(5) 0.029(5) 0.004(4) -0.007(4) -0.002(4)
C8 0.026(4) 0.024(4) 0.024(4) 0.001(3) -0.001(3) -0.002(3)
C9 0.019(3) 0.019(4) 0.020(4) 0.010(3) 0.004(3) -0.003(3)
C10 0.018(4) 0.036(5) 0.031(4) -0.001(4) 0.000(3) 0.005(3)
C11 0.026(4) 0.049(6) 0.036(5) 0.018(4) -0.004(4) -0.001(4)
C12 0.018(4) 0.033(5) 0.068(7) 0.001(5) -0.007(4) 0.013(4)
C13 0.033(4) 0.017(4) 0.042(5) -0.002(4) -0.007(4) -0.003(3)
C14 0.069(7) 0.019(4) 0.032(5) -0.008(4) -0.014(5) 0.004(4)
C15 0.057(6) 0.019(4) 0.035(5) -0.008(4) -0.011(5) 0.011(4)
C16 0.068(7) 0.032(5) 0.038(5) -0.003(4) -0.001(5) 0.013(5)
C17 0.079(8) 0.036(6) 0.028(5) 0.005(4) 0.007(5) 0.025(6)
C18 0.072(7) 0.053(7) 0.055(7) 0.008(6) 0.030(6) 0.033(7)
C19 0.043(6) 0.042(5) 0.048(6) 0.007(5) -0.003(5) 0.003(4)
C20 0.031(4) 0.041(6) 0.046(5) 0.002(5) -0.008(4) 0.000(4)
C21 0.021(4) 0.017(4) 0.029(4) 0.003(4) 0.001(4) 0.003(3)
C22 0.034(4) 0.023(4) 0.030(5) -0.006(3) 0.008(3) -0.004(3)
C23 0.026(4) 0.014(4) 0.028(4) 0.003(4) 0.002(3) 0.009(4)
C24 0.032(4) 0.036(5) 0.030(4) 0.004(4) 0.009(3) 0.001(5)
Cu1 0.0184(4) 0.0190(4) 0.0194(4) 0.0010(4) -0.0028(4) -0.0008(4)
N1 0.031(3) 0.018(3) 0.020(3) 0.001(3) -0.010(3) -0.005(2)
N2 0.022(3) 0.022(3) 0.021(3) -0.001(3) -0.004(2) -0.004(3)
N3 0.048(5) 0.037(5) 0.035(4) -0.008(3) 0.002(4) 0.009(3)
O1 0.046(3) 0.021(3) 0.039(3) -0.001(3) -0.009(3) 0.004(3)
O2 0.050(4) 0.035(3) 0.025(3) -0.002(3) -0.007(3) 0.003(3)
O3 0.022(3) 0.027(3) 0.073(5) 0.000(3) -0.002(3) 0.003(2)
O4 0.017(2) 0.023(3) 0.035(3) 0.000(3) -0.007(3) -0.0023(19)
O5 0.023(3) 0.033(3) 0.025(2) 0.000(2) -0.001(2) -0.005(3)
O6 0.020(2) 0.038(3) 0.026(3) -0.005(3) -0.001(2) 0.001(3)
O7 0.027(3) 0.036(3) 0.052(4) 0.002(3) -0.004(3) -0.002(3)

loop_
_atom_type_symbol
_atom_type_description
_atom_type_scat_dispersion_real
_atom_type_scat_dispersion_imag
_atom_type_scat_source
C C 0.0033 0.0016 'International Tables Vol C Tables 4.2.6.8 and 6.1.1.4'
H H 0.0000 0.0000 'International Tables Vol C Tables 4.2.6.8 and 6.1.1.4'
Cu Cu 0.3201 1.2651 'International Tables Vol C Tables 4.2.6.8 and 6.1.1.4'
N N 0.0061 0.0033 'International Tables Vol C Tables 4.2.6.8 and 6.1.1.4'
O O 0.0106 0.0060 'International Tables Vol C Tables 4.2.6.8 and 6.1.1.4'

loop_
_geom_angle_atom_site_label_1
_geom_angle_atom_site_label_2
_geom_angle_atom_site_label_3
_geom_angle
_geom_angle_site_symmetry_1
_geom_angle_site_symmetry_3
_geom_angle_publ_flag
N1 C1 O1 115.7(7) . . ?
N1 C1 C13 129.2(7) . . ?
O1 C1 C13 115.0(7) . . ?
O1 C2 C3 103.8(6) . . ?
O1 C2 H2A 111.0 . . ?
C3 C2 H2A 111.0 . . ?
O1 C2 H2B 111.0 . . ?
C3 C2 H2B 111.0 . . ?
H2A C2 H2B 109.0 . . ?
N1 C3 C2 102.9(6) . . ?
N1 C3 C4 110.7(6) . . ?
C2 C3 C4 115.5(6) . . ?
N1 C3 H3 109.2 . . ?
C2 C3 H3 109.2 . . ?
C4 C3 H3 109.2 . . ?
C6 C4 C5 112.1(8) . . ?
C6 C4 C3 109.3(7) . . ?
C5 C4 C3 112.8(7) . . ?
C6 C4 H4 107.4 . . ?
C5 C4 H4 107.4 . . ?
C3 C4 H4 107.4 . . ?
C4 C5 H5A 109.5 . . ?
C4 C5 H5B 109.5 . . ?
H5A C5 H5B 109.5 . . ?
C4 C5 H5C 109.5 . . ?
H5A C5 H5C 109.5 . . ?
H5B C5 H5C 109.5 . . ?
C4 C6 H6A 109.5 . . ?
C4 C6 H6B 109.5 . . ?
H6A C6 H6B 109.5 . . ?
C4 C6 H6C 109.5 . . ?
H6A C6 H6C 109.5 . . ?
H6B C6 H6C 109.5 . . ?
N2 C7 O2 118.0(7) . . ?
N2 C7 C13 126.4(7) . . ?
O2 C7 C13 115.2(7) . . ?
O2 C8 C9 103.5(6) . . ?
O2 C8 H8A 111.1 . . ?
C9 C8 H8A 111.1 . . ?
O2 C8 H8B 111.1 . . ?
C9 C8 H8B 111.1 . . ?
H8A C8 H8B 109.0 . . ?
N2 C9 C8 103.1(6) . . ?
N2 C9 C10 112.2(6) . . ?
C8 C9 C10 115.4(6) . . ?
N2 C9 H9 108.6 . . ?
C8 C9 H9 108.6 . . ?
C10 C9 H9 108.6 . . ?
C11 C10 C9 113.9(7) . . ?
C11 C10 C12 113.3(7) . . ?
C9 C10 C12 108.2(7) . . ?
C11 C10 H10 107.0 . . ?
C9 C10 H10 107.0 . . ?
C12 C10 H10 107.0 . . ?
C10 C11 H11A 109.5 . . ?
C10 C11 H11B 109.5 . . ?
H11A C11 H11B 109.5 . . ?
C10 C11 H11C 109.5 . . ?
H11A C11 H11C 109.5 . . ?
H11B C11 H11C 109.5 . . ?
C10 C12 H12A 109.5 . . ?
C10 C12 H12B 109.5 . . ?
H12A C12 H12B 109.5 . . ?
C10 C12 H12C 109.5 . . ?
H12A C12 H12C 109.5 . . ?
H12B C12 H12C 109.5 . . ?
C1 C13 C14 111.0(7) . . ?
C1 C13 C7 110.1(7) . . ?
C14 C13 C7 109.6(7) . . ?
C1 C13 C20 108.2(7) . . ?
C14 C13 C20 110.4(7) . . ?
C7 C13 C20 107.4(7) . . ?
C15 C14 C13 114.2(8) . . ?
C15 C14 H14A 108.7 . . ?
C13 C14 H14A 108.7 . . ?
C15 C14 H14B 108.7 . . ?
C13 C14 H14B 108.7 . . ?
H14A C14 H14B 107.6 . . ?
N3 C15 C16 120.1(10) . . ?
N3 C15 C14 117.4(8) . . ?
C16 C15 C14 122.4(9) . . ?
C17 C16 C15 120.5(10) . . ?
C17 C16 H16 119.7 . . ?
C15 C16 H16 119.7 . . ?
C16 C17 C18 118.7(9) . . ?
C16 C17 H17 120.7 . . ?
C18 C17 H17 120.7 . . ?
C19 C18 C17 117.8(10) . . ?
C19 C18 H18 121.1 . . ?
C17 C18 H18 121.1 . . ?
N3 C19 C18 123.8(10) . . ?
N3 C19 H19 118.1 . . ?
C18 C19 H19 118.1 . . ?
C13 C20 H20A 109.5 . . ?
C13 C20 H20B 109.5 . . ?
H20A C20 H20B 109.5 . . ?
C13 C20 H20C 109.5 . . ?
H20A C20 H20C 109.5 . . ?
H20B C20 H20C 109.5 . . ?
O3 C21 O4 123.8(7) . . ?
O3 C21 C22 120.3(7) . . ?
O4 C21 C22 115.9(6) . . ?
C21 C22 H22A 109.5 . . ?
C21 C22 H22B 109.5 . . ?
H22A C22 H22B 109.5 . . ?
C21 C22 H22C 109.5 . . ?
H22A C22 H22C 109.5 . . ?
H22B C22 H22C 109.5 . . ?
O6 C23 O5 122.9(7) . . ?
O6 C23 C24 121.5(6) . . ?
O5 C23 C24 115.6(7) . . ?
C23 C24 H24A 109.5 . . ?
C23 C24 H24B 109.5 . . ?
H24A C24 H24B 109.5 . . ?
C23 C24 H24C 109.5 . . ?
H24A C24 H24C 109.5 . . ?
H24B C24 H24C 109.5 . . ?
N1 Cu1 O4 158.2(2) . . ?
N1 Cu1 N2 90.0(3) . . ?
O4 Cu1 N2 94.0(3) . . ?
N1 Cu1 O5 92.4(3) . . ?
O4 Cu1 O5 93.2(2) . . ?
N2 Cu1 O5 154.1(2) . . ?
C1 N1 C3 109.4(6) . . ?
C1 N1 Cu1 125.5(5) . . ?
C3 N1 Cu1 124.5(5) . . ?
C7 N2 C9 106.4(6) . . ?
C7 N2 Cu1 126.7(6) . . ?
C9 N2 Cu1 126.0(5) . . ?
C19 N3 C15 119.0(8) . . ?
C1 O1 C2 107.4(6) . . ?
C7 O2 C8 106.4(6) . . ?
C21 O4 Cu1 107.7(4) . . ?
C23 O5 Cu1 102.1(4) . . ?

loop_
_geom_bond_atom_site_label_1
_geom_bond_atom_site_label_2
_geom_bond_distance
_geom_bond_site_symmetry_2
_geom_bond_publ_flag
C1 N1 1.276(10) . ?
C1 O1 1.345(10) . ?
C1 C13 1.498(12) . ?
C2 O1 1.486(10) . ?
C2 C3 1.520(11) . ?
C2 H2A 0.9900 . ?
C2 H2B 0.9900 . ?
C3 N1 1.496(9) . ?
C3 C4 1.560(10) . ?
C3 H3 1.0000 . ?
C4 C6 1.504(12) . ?
C4 C5 1.511(13) . ?
C4 H4 1.0000 . ?
C5 H5A 0.9800 . ?
C5 H5B 0.9800 . ?
C5 H5C 0.9800 . ?
C6 H6A 0.9800 . ?
C6 H6B 0.9800 . ?
C6 H6C 0.9800 . ?
C7 N2 1.268(10) . ?
C7 O2 1.335(10) . ?
C7 C13 1.543(12) . ?
C8 O2 1.431(10) . ?
C8 C9 1.527(10) . ?
C8 H8A 0.9900 . ?
C8 H8B 0.9900 . ?
C9 N2 1.475(9) . ?
C9 C10 1.528(11) . ?
C9 H9 1.0000 . ?
C10 C11 1.510(12) . ?
C10 C12 1.541(12) . ?
C10 H10 1.0000 . ?
C11 H11A 0.9800 . ?
C11 H11B 0.9800 . ?
C11 H11C 0.9800 . ?
C12 H12A 0.9800 . ?
C12 H12B 0.9800 . ?
C12 H12C 0.9800 . ?
C13 C14 1.531(12) . ?
C13 C20 1.546(12) . ?
C14 C15 1.471(14) . ?
C14 H14A 0.9900 . ?
C14 H14B 0.9900 . ?
C15 N3 1.361(12) . ?
C15 C16 1.419(13) . ?
C16 C17 1.357(15) . ?
C16 H16 0.9500 . ?
C17 C18 1.410(17) . ?
C17 H17 0.9500 . ?
C18 C19 1.397(15) . ?
C18 H18 0.9500 . ?
C19 N3 1.319(13) . ?
C19 H19 0.9500 . ?
C20 H20A 0.9800 . ?
C20 H20B 0.9800 . ?
C20 H20C 0.9800 . ?
C21 O3 1.226(9) . ?
C21 O4 1.266(9) . ?
C21 C22 1.536(10) . ?
C22 H22A 0.9800 . ?
C22 H22B 0.9800 . ?
C22 H22C 0.9800 . ?
C23 O6 1.235(9) . ?
C23 O5 1.291(9) . ?
C23 C24 1.513(10) . ?
C24 H24A 0.9800 . ?
C24 H24B 0.9800 . ?
C24 H24C 0.9800 . ?
Cu1 N1 1.947(6) . ?
Cu1 O4 1.952(5) . ?
Cu1 N2 1.973(6) . ?
Cu1 O5 1.978(5) . ?

loop_
_geom_torsion_atom_site_label_1
_geom_torsion_atom_site_label_2
_geom_torsion_atom_site_label_3
_geom_torsion_atom_site_label_4
_geom_torsion
_geom_torsion_site_symmetry_1
_geom_torsion_site_symmetry_2
_geom_torsion_site_symmetry_3
_geom_torsion_site_symmetry_4
_geom_torsion_publ_flag
O1 C2 C3 N1 9.1(7) . . . . ?
O1 C2 C3 C4 129.8(7) . . . . ?
N1 C3 C4 C6 -174.9(7) . . . . ?
C2 C3 C4 C6 68.7(9) . . . . ?
N1 C3 C4 C5 59.7(8) . . . . ?
C2 C3 C4 C5 -56.7(9) . . . . ?
O2 C8 C9 N2 -15.8(7) . . . . ?
O2 C8 C9 C10 106.9(7) . . . . ?
N2 C9 C10 C11 65.2(9) . . . . ?
C8 C9 C10 C11 -52.5(9) . . . . ?
N2 C9 C10 C12 -167.9(7) . . . . ?
C8 C9 C10 C12 74.4(9) . . . . ?
N1 C1 C13 C14 -151.1(9) . . . . ?
O1 C1 C13 C14 34.2(10) . . . . ?
N1 C1 C13 C7 -29.5(12) . . . . ?
O1 C1 C13 C7 155.7(7) . . . . ?
N1 C1 C13 C20 87.6(10) . . . . ?
O1 C1 C13 C20 -87.1(8) . . . . ?
N2 C7 C13 C1 30.2(12) . . . . ?
O2 C7 C13 C1 -157.5(7) . . . . ?
N2 C7 C13 C14 152.6(9) . . . . ?
O2 C7 C13 C14 -35.1(10) . . . . ?
N2 C7 C13 C20 -87.4(10) . . . . ?
O2 C7 C13 C20 84.9(9) . . . . ?
C1 C13 C14 C15 66.3(9) . . . . ?
C7 C13 C14 C15 -55.6(9) . . . . ?
C20 C13 C14 C15 -173.7(7) . . . . ?
C13 C14 C15 N3 -20.0(11) . . . . ?
C13 C14 C15 C16 160.1(8) . . . . ?
N3 C15 C16 C17 1.2(14) . . . . ?
C14 C15 C16 C17 -178.9(9) . . . . ?
C15 C16 C17 C18 -2.2(14) . . . . ?
C16 C17 C18 C19 1.2(15) . . . . ?
C17 C18 C19 N3 0.9(16) . . . . ?
O1 C1 N1 C3 2.6(10) . . . . ?
C13 C1 N1 C3 -172.1(8) . . . . ?
O1 C1 N1 Cu1 174.4(5) . . . . ?
C13 C1 N1 Cu1 -0.3(13) . . . . ?
C2 C3 N1 C1 -7.5(8) . . . . ?
C4 C3 N1 C1 -131.5(7) . . . . ?
C2 C3 N1 Cu1 -179.4(5) . . . . ?
C4 C3 N1 Cu1 56.6(8) . . . . ?
O4 Cu1 N1 C1 124.1(8) . . . . ?
N2 Cu1 N1 C1 23.2(7) . . . . ?
O5 Cu1 N1 C1 -131.0(7) . . . . ?
O4 Cu1 N1 C3 -65.3(10) . . . . ?
N2 Cu1 N1 C3 -166.2(6) . . . . ?
O5 Cu1 N1 C3 39.6(6) . . . . ?
O2 C7 N2 C9 -4.6(9) . . . . ?
C13 C7 N2 C9 167.5(8) . . . . ?
O2 C7 N2 Cu1 -174.0(5) . . . . ?
C13 C7 N2 Cu1 -1.8(12) . . . . ?
C8 C9 N2 C7 12.6(7) . . . . ?
C10 C9 N2 C7 -112.1(8) . . . . ?
C8 C9 N2 Cu1 -177.9(5) . . . . ?
C10 C9 N2 Cu1 57.3(8) . . . . ?
N1 Cu1 N2 C7 -22.1(7) . . . . ?
O4 Cu1 N2 C7 179.3(7) . . . . ?
O5 Cu1 N2 C7 73.6(9) . . . . ?
N1 Cu1 N2 C9 170.5(6) . . . . ?
O4 Cu1 N2 C9 11.9(6) . . . . ?
O5 Cu1 N2 C9 -93.8(7) . . . . ?
C18 C19 N3 C15 -2.0(14) . . . . ?
C16 C15 N3 C19 0.9(13) . . . . ?
C14 C15 N3 C19 -179.0(8) . . . . ?
N1 C1 O1 C2 3.7(10) . . . . ?
C13 C1 O1 C2 179.2(7) . . . . ?
C3 C2 O1 C1 -8.1(8) . . . . ?
N2 C7 O2 C8 -6.4(10) . . . . ?
C13 C7 O2 C8 -179.4(7) . . . . ?
C9 C8 O2 C7 13.7(8) . . . . ?
O3 C21 O4 Cu1 -9.1(11) . . . . ?
C22 C21 O4 Cu1 170.6(5) . . . . ?
N1 Cu1 O4 C21 15.1(10) . . . . ?
N2 Cu1 O4 C21 115.1(6) . . . . ?
O5 Cu1 O4 C21 -89.7(6) . . . . ?
O6 C23 O5 Cu1 -1.0(10) . . . . ?
C24 C23 O5 Cu1 176.9(6) . . . . ?
N1 Cu1 O5 C23 105.3(5) . . . . ?
O4 Cu1 O5 C23 -95.8(5) . . . . ?
N2 Cu1 O5 C23 10.1(9) . . . . ?
